data_7104975
loop_
_publ_author_name
'Kojima, Takahiko'
'Inui, Yuji'
'Miyazaki, Soushi'
'Shiro, Motoo'
'Fukuzumi, Shunichi'

_publ_section_title
;
 A tetranuclear iridium(iii) complex with a flavin analogue as a
 bridging ligand in different coordination modes and exchangeable anion
 encapsulation in a supramolecular cage.
;
_journal_issue 43
_journal_name_full 'Chemical communications (Cambridge, England)'
_journal_page_first 6643
_journal_page_last 6645
_journal_paper_doi 10.1039/b911033j
_journal_year 2009
_chemical_formula_moiety 'C70 H74 Cl2 Ir4 N12 O6, 3.5(C H Cl3), 2(Cl O4) '
_chemical_formula_sum 'C73.5 H77.5 Cl14.5 Ir4 N12 O14'
_chemical_formula_weight 2635.94
_space_group_IT_number 88
_symmetry_cell_setting tetragonal
_symmetry_Int_Tables_number 88
_symmetry_space_group_name_Hall '-I 4ad'
_symmetry_space_group_name_H-M 'I 41/a :2'
_cell_angle_alpha 90.0000
_cell_angle_beta 90.0000
_cell_angle_gamma 90.0000
_cell_formula_units_Z 16
_cell_length_a 27.1659(9)
_cell_length_b 27.1659(9)
_cell_length_c 60.5418(11)
_cell_measurement_reflns_used 68910
_cell_measurement_temperature 123.15
_cell_measurement_theta_max 25.4
_cell_measurement_theta_min 3.5
_cell_volume 44679(2)
_computing_cell_refinement 'CrystalClear (Rigaku Corp., 2000)'
_computing_data_collection 'CrystalClear (Rigaku Corp., 2000)'
_computing_data_reduction 'CrystalClear (Rigaku Corp., 2000)'
_computing_molecular_graphics 'ORTEP (Johnson, 1976)'
_computing_publication_material 'CrystalStructure (Rigaku & RAC 2007)'
_computing_structure_refinement 'SHELXL97 (Sheldrick, 1997)'
_computing_structure_solution 'PATTY (Beurskens, 1994)'
_diffrn_ambient_temperature 123.15
_diffrn_measured_fraction_theta_full 0.985
_diffrn_measured_fraction_theta_max 0.985
_diffrn_measurement_device_type SATURN
_diffrn_radiation_type 'Mo K\a'
_diffrn_radiation_wavelength 0.71075
_diffrn_reflns_av_R_equivalents 0.054
_diffrn_reflns_limit_h_max 32
_diffrn_reflns_limit_h_min -31
_diffrn_reflns_limit_k_max 32
_diffrn_reflns_limit_k_min -32
_diffrn_reflns_limit_l_max 72
_diffrn_reflns_limit_l_min -72
_diffrn_reflns_number 133871
_diffrn_reflns_theta_full 25.35
_diffrn_reflns_theta_max 25.35
_exptl_absorpt_coefficient_mu 5.163
_exptl_absorpt_correction_T_max 0.597
_exptl_absorpt_correction_T_min 0.553
_exptl_absorpt_correction_type multi-scan
_exptl_absorpt_process_details 'Jacobson, R. (1998) Private Communication'
_exptl_crystal_colour red
_exptl_crystal_density_diffrn 1.567
_exptl_crystal_density_method 'not measured'
_exptl_crystal_description block
_exptl_crystal_F_000 20304.00
_exptl_crystal_size_max 0.20
_exptl_crystal_size_mid 0.20
_exptl_crystal_size_min 0.20
_refine_diff_density_max 5.21
_refine_diff_density_min -3.10
_refine_ls_extinction_method none
_refine_ls_goodness_of_fit_ref 1.346
_refine_ls_hydrogen_treatment constr
_refine_ls_number_parameters 852
_refine_ls_number_reflns 20165
_refine_ls_R_factor_gt 0.1078
_refine_ls_shift/su_max 0.0000
_refine_ls_structure_factor_coef Fsqd
_refine_ls_weighting_details 'w = 1/[\s^2^(Fo^2^)+(0.2000P)^2^+0.0000P] where P=(Fo^2^+2Fc^2^)/3'
_refine_ls_weighting_scheme calc
_refine_ls_wR_factor_ref 0.3517
_reflns_number_gt 13925
_reflns_number_total 20165
_reflns_threshold_expression F^2^>2.0\s(F^2^)
_cod_data_source_file b911033j.txt
_cod_data_source_block PROCESS
_cod_original_sg_symbol_H-M 'I 41/a'
_cod_original_formula_sum 'C73.5 H77.5 Cl14.5 Ir4 N12 O14 '
_cod_database_code 7104975

loop_
_symmetry_equiv_pos_as_xyz
'x, y, z'
'-y+3/4, x+1/4, z+1/4'
'-x+1/2, -y, z+1/2'
'y+3/4, -x+3/4, z+3/4'
'x+1/2, y+1/2, z+1/2'
'-y+5/4, x+3/4, z+3/4'
'-x+1, -y+1/2, z+1'
'y+5/4, -x+5/4, z+5/4'
'-x, -y, -z'
'y-3/4, -x-1/4, -z-1/4'
'x-1/2, y, -z-1/2'
'-y-3/4, x-3/4, -z-3/4'
'-x+1/2, -y+1/2, -z+1/2'
'y-1/4, -x+1/4, -z+1/4'
'x, y+1/2, -z'
'-y-1/4, x-1/4, -z-1/4'

loop_
_atom_site_label
_atom_site_type_symbol
_atom_site_fract_x
_atom_site_fract_y
_atom_site_fract_z
_atom_site_U_iso_or_equiv
_atom_site_adp_type
_atom_site_occupancy
_atom_site_symmetry_multiplicity
_atom_site_calc_flag
_atom_site_refinement_flags
_atom_site_disorder_assembly
_atom_site_disorder_group
Ir1 Ir 0.28941(3) 0.11097(3) 0.205746(11) 0.0798(3) Uani 1 1 d U . .
Cl1 Cl 0.30814(19) 0.1388(2) 0.24219(7) 0.0934(14) Uani 1 1 d U . .
Ir2 Ir 0.33161(3) 0.29792(3) 0.184775(12) 0.0779(3) Uani 1 1 d U . .
O1 O 0.3108(4) 0.1830(4) 0.19591(19) 0.076(2) Uani 1 1 d U . .
O2 O 0.4436(4) 0.2781(4) 0.18011(18) 0.073(2) Uani 1 1 d U . .
N1 N 0.3665(5) 0.1041(5) 0.2021(2) 0.072(2) Uani 1 1 d U . .
N2 N 0.3734(5) 0.2339(5) 0.1851(2) 0.067(2) Uani 1 1 d U A .
N3 N 0.4559(5) 0.1979(5) 0.1845(2) 0.070(2) Uani 1 1 d U . .
H3N H 0.4867 0.2010 0.1815 0.084 Uiso 1 1 calc R . .
N4 N 0.4694(5) 0.1148(5) 0.1926(2) 0.074(3) Uani 1 1 d U . .
C1 C 0.3887(6) 0.1473(6) 0.1943(3) 0.068(2) Uani 1 1 d U . .
C2 C 0.3551(6) 0.1912(6) 0.1907(2) 0.067(2) Uani 1 1 d U . .
C3 C 0.4263(6) 0.2397(6) 0.1832(3) 0.071(2) Uani 1 1 d U . .
C4 C 0.4388(6) 0.1519(6) 0.1902(3) 0.070(2) Uani 1 1 d U . .
C5 C 0.4494(4) 0.0728(3) 0.2016(2) 0.081(3) Uani 1 1 d GU . .
C6 C 0.4813(4) 0.0341(4) 0.2063(2) 0.094(3) Uani 1 1 d GU . .
H6 H 0.5147 0.0372 0.2032 0.113 Uiso 1 1 calc R . .
C7 C 0.4633(5) -0.0092(4) 0.2154(2) 0.098(4) Uani 1 1 d GU . .
H7 H 0.4846 -0.0350 0.2185 0.118 Uiso 1 1 calc R . .
C8 C 0.4133(5) -0.0138(3) 0.2200(2) 0.100(4) Uani 1 1 d GU . .
H8 H 0.4013 -0.0428 0.2261 0.120 Uiso 1 1 calc R . .
C9 C 0.3814(4) 0.0248(4) 0.2154(2) 0.091(3) Uani 1 1 d GU . .
H9 H 0.3480 0.0217 0.2184 0.109 Uiso 1 1 calc R . .
C10 C 0.3995(4) 0.0681(4) 0.2062(2) 0.080(3) Uani 1 1 d GU . .
C11 C 0.2174(5) 0.0817(5) 0.21536(19) 0.103(3) Uani 1 1 d GDU . .
C12 C 0.2481(5) 0.0414(5) 0.2078(2) 0.100(3) Uani 1 1 d GDU . .
C13 C 0.2624(5) 0.0515(5) 0.1852(2) 0.100(3) Uani 1 1 d GDU . .
C14 C 0.2406(5) 0.0981(5) 0.17874(18) 0.097(3) Uani 1 1 d GDU . .
C15 C 0.2127(5) 0.1168(5) 0.1974(2) 0.099(3) Uani 1 1 d GDU . .
C16 C 0.1927(8) 0.0895(9) 0.2374(2) 0.106(4) Uani 1 1 d DU . .
H16A H 0.2155 0.0821 0.2490 0.127 Uiso 1 1 calc R . .
H16B H 0.1646 0.0682 0.2385 0.127 Uiso 1 1 calc R . .
H16C H 0.1823 0.1232 0.2386 0.127 Uiso 1 1 calc R . .
C17 C 0.2597(8) -0.0044(6) 0.2211(3) 0.107(4) Uani 1 1 d DU . .
H17A H 0.2807 -0.0256 0.2126 0.129 Uiso 1 1 calc R . .
H17B H 0.2297 -0.0214 0.2246 0.129 Uiso 1 1 calc R . .
H17C H 0.2762 0.0048 0.2345 0.129 Uiso 1 1 calc R . .
C18 C 0.2918(7) 0.0165(7) 0.1711(3) 0.111(4) Uani 1 1 d DU . .
H18A H 0.3252 0.0155 0.1762 0.133 Uiso 1 1 calc R . .
H18B H 0.2913 0.0275 0.1560 0.133 Uiso 1 1 calc R . .
H18C H 0.2777 -0.0158 0.1720 0.133 Uiso 1 1 calc R . .
C19 C 0.2448(8) 0.1236(8) 0.1567(2) 0.103(4) Uani 1 1 d DU . .
H19A H 0.2272 0.1542 0.1571 0.123 Uiso 1 1 calc R . .
H19B H 0.2311 0.1030 0.1454 0.123 Uiso 1 1 calc R . .
H19C H 0.2789 0.1298 0.1535 0.123 Uiso 1 1 calc R . .
C20 C 0.1803(7) 0.1617(6) 0.1987(4) 0.109(4) Uani 1 1 d DU . .
H20A H 0.1982 0.1899 0.1934 0.131 Uiso 1 1 calc R . .
H20B H 0.1705 0.1671 0.2137 0.131 Uiso 1 1 calc R . .
H20C H 0.1516 0.1568 0.1897 0.131 Uiso 1 1 calc R . .
Ir3 Ir 0.29764(2) 0.09699(3) 0.057383(11) 0.0754(3) Uani 1 1 d U . .
Cl2 Cl 0.3149(3) 0.1137(3) 0.01951(8) 0.118(2) Uani 1 1 d U . .
Ir4 Ir 0.33205(2) 0.29167(3) 0.070026(12) 0.0683(2) Uani 1 1 d U . .
O3 O 0.3144(4) 0.1727(4) 0.06390(17) 0.068(2) Uani 1 1 d U . .
O4 O 0.4439(4) 0.2760(4) 0.0759(2) 0.072(2) Uani 1 1 d U . .
N5 N 0.3753(5) 0.0980(5) 0.06059(19) 0.065(2) Uani 1 1 d U . .
N6 N 0.3767(4) 0.2277(5) 0.0720(2) 0.061(2) Uani 1 1 d U . .
N7 N 0.4586(5) 0.1951(5) 0.0737(2) 0.065(2) Uani 1 1 d U . .
H7N H 0.4891 0.1999 0.0769 0.078 Uiso 1 1 calc R . .
N8 N 0.4778(5) 0.1121(5) 0.0673(2) 0.072(2) Uani 1 1 d U . .
C21 C 0.3939(5) 0.1406(6) 0.0663(2) 0.060(2) Uani 1 1 d U . .
C22 C 0.3596(5) 0.1818(6) 0.0678(2) 0.061(2) Uani 1 1 d U . .
C23 C 0.4273(5) 0.2354(6) 0.0741(3) 0.064(2) Uani 1 1 d U . .
C24 C 0.4439(5) 0.1473(6) 0.0686(2) 0.063(2) Uani 1 1 d U . .
C25 C 0.4573(4) 0.0663(3) 0.0621(2) 0.082(3) Uani 1 1 d GU . .
C26 C 0.4905(3) 0.0279(4) 0.0595(2) 0.093(3) Uani 1 1 d GU . .
H26 H 0.5235 0.0323 0.0631 0.112 Uiso 1 1 calc R . .
C27 C 0.4745(4) -0.0173(4) 0.0514(2) 0.098(4) Uani 1 1 d GU . .
H27 H 0.4968 -0.0430 0.0496 0.117 Uiso 1 1 calc R . .
C28 C 0.4253(5) -0.0240(3) 0.0459(2) 0.096(4) Uani 1 1 d GU . .
H28 H 0.4146 -0.0542 0.0405 0.115 Uiso 1 1 calc R . .
C29 C 0.3920(3) 0.0145(4) 0.0486(2) 0.087(3) Uani 1 1 d GU . .
H29 H 0.3591 0.0100 0.0449 0.104 Uiso 1 1 calc R . .
C30 C 0.4080(4) 0.0596(4) 0.0566(2) 0.078(3) Uani 1 1 d GU . .
C31 C 0.2395(5) 0.0442(5) 0.0521(2) 0.094(3) Uani 1 1 d GDU . .
C32 C 0.2698(5) 0.0240(5) 0.0689(2) 0.096(3) Uani 1 1 d GDU . .
C33 C 0.2700(5) 0.0571(6) 0.0870(2) 0.096(3) Uani 1 1 d GDU . .
C34 C 0.2398(5) 0.0979(5) 0.0814(2) 0.093(3) Uani 1 1 d GDU . .
C35 C 0.2210(5) 0.0899(5) 0.0598(2) 0.095(3) Uani 1 1 d GDU . .
C36 C 0.2271(7) 0.0240(8) 0.0295(3) 0.096(4) Uani 1 1 d DU . .
H36A H 0.2146 0.0499 0.0204 0.116 Uiso 1 1 calc R . .
H36B H 0.2027 -0.0014 0.0310 0.116 Uiso 1 1 calc R . .
H36C H 0.2563 0.0104 0.0229 0.116 Uiso 1 1 calc R . .
C37 C 0.2884(8) -0.0284(5) 0.0697(4) 0.107(4) Uani 1 1 d DU . .
H37A H 0.2928 -0.0382 0.0848 0.128 Uiso 1 1 calc R . .
H37B H 0.3193 -0.0305 0.0621 0.128 Uiso 1 1 calc R . .
H37C H 0.2649 -0.0498 0.0628 0.128 Uiso 1 1 calc R . .
C38 C 0.3011(7) 0.0473(9) 0.1072(3) 0.107(4) Uani 1 1 d DU . .
H38A H 0.3348 0.0428 0.1028 0.129 Uiso 1 1 calc R . .
H38B H 0.2895 0.0181 0.1144 0.129 Uiso 1 1 calc R . .
H38C H 0.2988 0.0747 0.1171 0.129 Uiso 1 1 calc R . .
C39 C 0.2357(9) 0.1341(8) 0.1002(3) 0.111(4) Uani 1 1 d DU . .
H39A H 0.2384 0.1670 0.0946 0.133 Uiso 1 1 calc R . .
H39B H 0.2616 0.1282 0.1106 0.133 Uiso 1 1 calc R . .
H39C H 0.2044 0.1301 0.1074 0.133 Uiso 1 1 calc R . .
C40 C 0.1881(7) 0.1256(7) 0.0477(4) 0.107(4) Uani 1 1 d DU . .
H40A H 0.1888 0.1569 0.0550 0.129 Uiso 1 1 calc R . .
H40B H 0.1550 0.1132 0.0475 0.129 Uiso 1 1 calc R . .
H40C H 0.1996 0.1294 0.0328 0.129 Uiso 1 1 calc R . .
N9 N 0.3546(4) 0.3059(5) 0.14951(14) 0.052(5) Uiso 0.435(14) 1 d PGU A 1
N10 N 0.2429(4) 0.2444(5) 0.1315(2) 0.074(7) Uiso 0.435(14) 1 d PGU A 1
N11 N 0.2880(4) 0.2734(5) 0.09921(17) 0.070(6) Uiso 0.435(14) 1 d PGU A 1
N12 N 0.3637(4) 0.3135(5) 0.10187(14) 0.056(5) Uiso 0.435(14) 1 d PGU A 1
C41 C 0.3221(3) 0.2867(4) 0.13466(15) 0.057(5) Uiso 0.435(14) 1 d PGU A 1
C42 C 0.2793(4) 0.2609(5) 0.14409(18) 0.079(6) Uiso 0.435(14) 1 d PGU A 1
C43 C 0.2447(4) 0.2551(5) 0.1070(2) 0.076(6) Uiso 0.435(14) 1 d PGU A 1
C44 C 0.3268(3) 0.2907(4) 0.11092(14) 0.053(5) Uiso 0.435(14) 1 d PGU A 1
C45 C 0.3983(4) 0.3346(4) 0.11634(16) 0.056(6) Uiso 0.435(14) 1 d PGU A 1
C46 C 0.4357(4) 0.3624(6) 0.1069(2) 0.052(6) Uiso 0.435(14) 1 d PGU A 1
H46 H 0.4394 0.3631 0.0916 0.062 Uiso 0.435(14) 1 calc PR A 1
C47 C 0.4676(4) 0.3891(6) 0.1202(3) 0.059(6) Uiso 0.435(14) 1 d PGU A 1
H47 H 0.4927 0.4077 0.1138 0.070 Uiso 0.435(14) 1 calc PR A 1
C48 C 0.4622(5) 0.3881(6) 0.1430(2) 0.058(6) Uiso 0.435(14) 1 d PGU A 1
H48 H 0.4835 0.4060 0.1519 0.070 Uiso 0.435(14) 1 calc PR A 1
C49 C 0.4247(4) 0.3603(5) 0.15250(19) 0.055(6) Uiso 0.435(14) 1 d PGU A 1
H49 H 0.4211 0.3596 0.1678 0.066 Uiso 0.435(14) 1 calc PR A 1
C50 C 0.3928(4) 0.3336(4) 0.13915(16) 0.056(6) Uiso 0.435(14) 1 d PGU A 1
O5 O 0.2784(5) 0.2616(7) 0.16457(18) 0.098(8) Uiso 0.435(14) 1 d PGU A 1
O6 O 0.2122(4) 0.2430(6) 0.0954(3) 0.075(6) Uiso 0.435(14) 1 d PGU A 1
N9A N 0.3545(3) 0.3050(3) 0.10722(12) 0.054(4) Uiso 0.565(14) 1 d PGU A 2
N10A N 0.2433(3) 0.2415(3) 0.12470(16) 0.061(5) Uiso 0.565(14) 1 d PGU A 2
N11A N 0.2887(3) 0.2719(4) 0.15593(13) 0.079(5) Uiso 0.565(14) 1 d PGU A 2
N12A N 0.3623(3) 0.3165(4) 0.15361(12) 0.069(5) Uiso 0.565(14) 1 d PGU A 2
C41A C 0.3212(3) 0.2870(3) 0.12143(11) 0.052(4) Uiso 0.565(14) 1 d PGU A 2
C42A C 0.2791(3) 0.2596(3) 0.11123(13) 0.062(5) Uiso 0.565(14) 1 d PGU A 2
C43A C 0.2459(3) 0.2512(4) 0.14722(16) 0.078(5) Uiso 0.565(14) 1 d PGU A 2
C44A C 0.3235(3) 0.2922(3) 0.14279(11) 0.068(5) Uiso 0.565(14) 1 d PGU A 2
C45A C 0.3969(3) 0.3349(4) 0.13781(14) 0.076(6) Uiso 0.565(14) 1 d PGU A 2
C46A C 0.4359(4) 0.3609(5) 0.14699(18) 0.080(6) Uiso 0.565(14) 1 d PGU A 2
H46A H 0.4400 0.3617 0.1622 0.095 Uiso 0.565(14) 1 calc PR A 2
C47A C 0.4689(4) 0.3856(5) 0.1334(2) 0.079(6) Uiso 0.565(14) 1 d PGU A 2
H47A H 0.4950 0.4030 0.1395 0.095 Uiso 0.565(14) 1 calc PR A 2
C48A C 0.4628(4) 0.3843(5) 0.1106(2) 0.070(6) Uiso 0.565(14) 1 d PGU A 2
H48A H 0.4849 0.4009 0.1015 0.084 Uiso 0.565(14) 1 calc PR A 2
C49A C 0.4238(4) 0.3584(4) 0.10141(17) 0.063(5) Uiso 0.565(14) 1 d PGU A 2
H49A H 0.4197 0.3575 0.0862 0.076 Uiso 0.565(14) 1 calc PR A 2
C50A C 0.3908(3) 0.3336(3) 0.11502(14) 0.056(5) Uiso 0.565(14) 1 d PGU A 2
O5A O 0.2772(4) 0.2570(5) 0.09019(14) 0.076(5) Uiso 0.565(14) 1 d PGU A 2
O6A O 0.2120(4) 0.2385(5) 0.15889(19) 0.085(6) Uiso 0.565(14) 1 d PGU A 2
C51 C 0.2841(5) 0.3033(5) 0.2126(2) 0.104(3) Uani 1 1 d GDU . .
C52 C 0.3352(6) 0.3061(5) 0.2198(2) 0.104(3) Uani 1 1 d GDU . .
C53 C 0.3572(5) 0.3497(6) 0.2099(3) 0.109(3) Uani 1 1 d GDU . .
C54 C 0.3197(6) 0.3739(5) 0.1965(3) 0.111(3) Uani 1 1 d GDU . .
C55 C 0.2745(5) 0.3452(6) 0.1982(3) 0.108(3) Uani 1 1 d GDU . .
C56 C 0.2481(8) 0.2649(7) 0.2205(4) 0.108(4) Uani 1 1 d DU . .
H56A H 0.2302 0.2520 0.2081 0.130 Uiso 1 1 calc R . .
H56B H 0.2255 0.2796 0.2307 0.130 Uiso 1 1 calc R . .
H56C H 0.2657 0.2387 0.2276 0.130 Uiso 1 1 calc R . .
C57 C 0.3623(8) 0.2744(7) 0.2362(3) 0.110(4) Uani 1 1 d DU . .
H57A H 0.3946 0.2672 0.2307 0.132 Uiso 1 1 calc R . .
H57B H 0.3445 0.2442 0.2384 0.132 Uiso 1 1 calc R . .
H57C H 0.3650 0.2916 0.2500 0.132 Uiso 1 1 calc R . .
C58 C 0.4092(6) 0.3674(9) 0.2138(4) 0.112(4) Uani 1 1 d DU . .
H58A H 0.4269 0.3674 0.2001 0.134 Uiso 1 1 calc R . .
H58B H 0.4252 0.3458 0.2241 0.134 Uiso 1 1 calc R . .
H58C H 0.4084 0.4002 0.2197 0.134 Uiso 1 1 calc R . .
C59 C 0.3258(10) 0.4165(6) 0.1807(3) 0.118(4) Uani 1 1 d DU . .
H59A H 0.3041 0.4122 0.1683 0.141 Uiso 1 1 calc R . .
H59B H 0.3592 0.4175 0.1755 0.141 Uiso 1 1 calc R . .
H59C H 0.3181 0.4467 0.1881 0.141 Uiso 1 1 calc R . .
C60 C 0.2263(6) 0.3542(9) 0.1864(3) 0.116(4) Uani 1 1 d DU . .
H60A H 0.2249 0.3877 0.1815 0.139 Uiso 1 1 calc R . .
H60B H 0.1995 0.3478 0.1963 0.139 Uiso 1 1 calc R . .
H60C H 0.2240 0.3326 0.1738 0.139 Uiso 1 1 calc R . .
C61 C 0.2892(4) 0.2930(5) 0.0403(2) 0.091(3) Uani 1 1 d GDU . .
C62 C 0.2774(4) 0.3354(5) 0.0527(2) 0.096(3) Uani 1 1 d GDU . .
C63 C 0.3207(5) 0.3639(5) 0.0549(2) 0.099(3) Uani 1 1 d GDU . .
C64 C 0.3592(4) 0.3390(5) 0.0439(2) 0.097(3) Uani 1 1 d GDU . .
C65 C 0.3398(5) 0.2952(5) 0.0348(2) 0.093(3) Uani 1 1 d GDU . .
C66 C 0.2550(6) 0.2518(6) 0.0338(3) 0.094(4) Uani 1 1 d DU . .
H66A H 0.2609 0.2238 0.0431 0.112 Uiso 1 1 calc R . .
H66B H 0.2608 0.2429 0.0187 0.112 Uiso 1 1 calc R . .
H66C H 0.2215 0.2624 0.0355 0.112 Uiso 1 1 calc R . .
C67 C 0.2266(5) 0.3497(9) 0.0603(4) 0.105(4) Uani 1 1 d DU . .
H67A H 0.2288 0.3658 0.0744 0.126 Uiso 1 1 calc R . .
H67B H 0.2066 0.3207 0.0617 0.126 Uiso 1 1 calc R . .
H67C H 0.2120 0.3717 0.0498 0.126 Uiso 1 1 calc R . .
C68 C 0.3285(9) 0.4127(6) 0.0664(3) 0.111(4) Uani 1 1 d DU . .
H68A H 0.3019 0.4186 0.0765 0.133 Uiso 1 1 calc R . .
H68B H 0.3294 0.4386 0.0556 0.133 Uiso 1 1 calc R . .
H68C H 0.3591 0.4120 0.0743 0.133 Uiso 1 1 calc R . .
C69 C 0.4097(6) 0.3608(9) 0.0407(4) 0.108(4) Uani 1 1 d DU . .
H69A H 0.4248 0.3663 0.0548 0.129 Uiso 1 1 calc R . .
H69B H 0.4070 0.3915 0.0329 0.129 Uiso 1 1 calc R . .
H69C H 0.4296 0.3384 0.0322 0.129 Uiso 1 1 calc R . .
C70 C 0.3663(7) 0.2575(6) 0.0210(3) 0.095(4) Uani 1 1 d DU . .
H70A H 0.4008 0.2583 0.0244 0.113 Uiso 1 1 calc R . .
H70B H 0.3616 0.2648 0.0057 0.113 Uiso 1 1 calc R . .
H70C H 0.3534 0.2254 0.0242 0.113 Uiso 1 1 calc R . .
Cl3 Cl 0.38356(16) 0.16195(17) 0.12929(6) 0.0737(10) Uani 1 1 d U . .
O7 O 0.3767(6) 0.1338(5) 0.1484(2) 0.101(3) Uani 1 1 d U . .
O8 O 0.3353(5) 0.1764(5) 0.1213(2) 0.092(3) Uani 1 1 d U . .
O9 O 0.4072(5) 0.2086(5) 0.1333(2) 0.099(3) Uani 1 1 d U . .
O10 O 0.4072(6) 0.1315(5) 0.1139(2) 0.099(3) Uani 1 1 d U . .
Cl4 Cl 0.2487(4) 0.4056(3) 0.12480(15) 0.151(3) Uani 1 1 d U . .
O11 O 0.2331(9) 0.3589(8) 0.1226(4) 0.157(4) Uani 1 1 d U . .
O12 O 0.3054(8) 0.4038(7) 0.1257(4) 0.155(4) Uani 1 1 d U . .
O13 O 0.2337(8) 0.4321(8) 0.1080(4) 0.162(4) Uani 1 1 d U . .
O14 O 0.2359(8) 0.4324(7) 0.1447(4) 0.160(4) Uani 1 1 d U . .
C71 C 0.2798(4) 0.6932(3) 0.11164(17) 0.110(2) Uiso 0.50 1 d PG B 1
H71 H 0.2806 0.7289 0.1095 0.132 Uiso 0.50 1 calc PR B 1
Cl5 Cl 0.3025(5) 0.6786(6) 0.13826(16) 0.132(2) Uiso 0.50 1 d PG B 1
Cl6 Cl 0.2185(3) 0.6718(6) 0.1091(2) 0.132(2) Uiso 0.50 1 d PG B 1
Cl7 Cl 0.3170(4) 0.6645(6) 0.09139(18) 0.132(2) Uiso 0.50 1 d PG B 1
C71A C 0.2830(6) 0.6759(6) 0.1194(3) 0.176(5) Uiso 0.50 1 d PG B 2
H71A H 0.3163 0.6897 0.1187 0.212 Uiso 0.50 1 calc PR B 2
Cl5A Cl 0.2531(10) 0.6976(8) 0.1435(3) 0.212(6) Uiso 0.50 1 d PG B 2
Cl6A Cl 0.2492(10) 0.6941(8) 0.0958(3) 0.212(6) Uiso 0.50 1 d PG B 2
Cl7A Cl 0.2867(10) 0.6109(7) 0.1203(4) 0.212(6) Uiso 0.50 1 d PG B 2
C72 C 0.6010(6) 0.4895(6) -0.0096(3) 0.180(5) Uiso 0.50 1 d PG C 1
H72 H 0.6023 0.4638 0.0018 0.216 Uiso 0.50 1 calc PR C 1
Cl8 Cl 0.6452(7) 0.5355(9) -0.0035(4) 0.216(6) Uiso 0.50 1 d PG C 1
Cl9 Cl 0.6139(8) 0.4633(8) -0.0357(4) 0.216(6) Uiso 0.50 1 d PG C 1
Cl10 Cl 0.5415(6) 0.5161(9) -0.0100(4) 0.216(6) Uiso 0.50 1 d PG C 1
C73 C 0.3861(3) 0.4992(3) 0.12673(16) 0.106(2) Uiso 0.50 1 d PG B 3
H73 H 0.3723 0.4659 0.1254 0.127 Uiso 0.50 1 calc PR B 3
Cl11 Cl 0.4119(5) 0.5067(5) 0.15336(15) 0.127(2) Uiso 0.50 1 d PG B 3
Cl12 Cl 0.3388(4) 0.5431(5) 0.1227(2) 0.127(2) Uiso 0.50 1 d PG B 3
Cl13 Cl 0.4323(4) 0.5077(5) 0.10650(17) 0.127(2) Uiso 0.50 1 d PG B 3
C74 C 0.5616(7) 0.3553(8) 0.0044(4) 0.216(6) Uiso 0.50 1 d PG C 3
H74 H 0.5931 0.3605 0.0119 0.259 Uiso 0.50 1 calc PR C 3
Cl14 Cl 0.5295(12) 0.3065(9) 0.0173(5) 0.259(7) Uiso 0.50 1 d PG C 3
Cl15 Cl 0.5723(11) 0.3404(10) -0.0237(4) 0.259(7) Uiso 0.50 1 d PG C 3
Cl16 Cl 0.5260(12) 0.4098(8) 0.0059(5) 0.259(7) Uiso 0.50 1 d PG C 3
C76 C 0.7309(7) 0.6382(7) 0.0130(3) 0.190(5) Uiso 0.50 1 d PG C 2
H76 H 0.7365 0.6184 0.0263 0.228 Uiso 0.50 1 calc PR C 2
Cl20 Cl 0.6860(8) 0.6837(9) 0.0186(5) 0.228(6) Uiso 0.50 1 d PG C 2
Cl21 Cl 0.7099(8) 0.5995(8) -0.0086(4) 0.228(6) Uiso 0.50 1 d PG C 2
Cl22 Cl 0.7866(6) 0.6668(9) 0.0049(4) 0.228(6) Uiso 0.50 1 d PG C 2
C77 C 0.5877(4) 0.6823(5) 0.0643(2) 0.135(3) Uiso 0.50 1 d PG C 4
H77 H 0.5586 0.6925 0.0726 0.162 Uiso 0.50 1 calc PR C 4
Cl23 Cl 0.5703(6) 0.6664(6) 0.0370(2) 0.162(3) Uiso 0.50 1 d PG C 4
Cl24 Cl 0.6149(7) 0.6306(5) 0.0773(3) 0.162(3) Uiso 0.50 1 d PG C 4
Cl25 Cl 0.6307(6) 0.7312(5) 0.0635(3) 0.162(3) Uiso 0.50 1 d PG C 4

loop_
_atom_site_aniso_label
_atom_site_aniso_U_11
_atom_site_aniso_U_22
_atom_site_aniso_U_33
_atom_site_aniso_U_23
_atom_site_aniso_U_13
_atom_site_aniso_U_12
Ir1 0.0859(5) 0.0974(5) 0.0563(4) -0.0106(3) 0.0150(3) -0.0393(4)
Cl1 0.099(3) 0.121(4) 0.060(2) -0.022(2) 0.012(2) -0.028(3)
Ir2 0.0845(5) 0.0776(4) 0.0716(5) -0.0208(3) 0.0233(3) -0.0127(3)
O1 0.071(5) 0.085(5) 0.071(5) -0.009(4) 0.020(5) -0.016(4)
O2 0.079(6) 0.077(5) 0.065(5) 0.000(5) 0.002(5) -0.027(5)
N1 0.089(4) 0.071(5) 0.056(5) -0.011(4) 0.017(4) -0.026(4)
N2 0.075(5) 0.072(4) 0.055(5) -0.010(4) 0.009(5) -0.020(3)
N3 0.070(5) 0.073(5) 0.067(6) -0.006(5) 0.016(5) -0.020(4)
N4 0.085(5) 0.071(5) 0.067(6) -0.002(5) 0.018(5) -0.012(4)
C1 0.076(4) 0.073(4) 0.055(5) -0.008(5) 0.014(5) -0.023(4)
C2 0.072(5) 0.075(4) 0.055(5) -0.015(5) 0.017(5) -0.022(4)
C3 0.076(5) 0.073(5) 0.062(5) 0.001(5) 0.008(5) -0.022(4)
C4 0.076(5) 0.073(5) 0.060(5) -0.005(5) 0.015(5) -0.018(4)
C5 0.098(5) 0.070(5) 0.076(6) -0.008(5) 0.014(6) -0.016(5)
C6 0.114(7) 0.074(6) 0.095(8) 0.001(6) 0.016(7) -0.011(5)
C7 0.125(7) 0.074(6) 0.096(8) -0.001(6) 0.024(7) -0.016(6)
C8 0.129(8) 0.072(6) 0.098(8) -0.005(6) 0.021(7) -0.019(6)
C9 0.119(7) 0.067(6) 0.088(7) -0.007(6) 0.025(7) -0.027(5)
C10 0.105(5) 0.068(5) 0.068(6) -0.007(5) 0.021(5) -0.024(4)
C11 0.098(5) 0.139(7) 0.071(5) -0.012(5) 0.017(5) -0.057(5)
C12 0.106(6) 0.122(6) 0.072(5) -0.012(5) 0.016(5) -0.065(5)
C13 0.108(6) 0.125(6) 0.068(5) -0.023(4) 0.011(5) -0.053(5)
C14 0.096(6) 0.133(7) 0.063(4) -0.020(5) 0.011(4) -0.051(5)
C15 0.088(4) 0.139(7) 0.069(5) -0.018(5) 0.013(4) -0.049(5)
C16 0.100(8) 0.150(10) 0.067(7) -0.009(7) 0.015(6) -0.044(8)
C17 0.121(9) 0.121(7) 0.080(8) -0.010(6) 0.013(8) -0.069(7)
C18 0.129(10) 0.129(9) 0.074(8) -0.030(7) 0.009(7) -0.044(8)
C19 0.098(9) 0.140(10) 0.071(6) -0.014(7) 0.005(6) -0.043(8)
C20 0.087(7) 0.150(10) 0.090(9) -0.018(8) 0.011(7) -0.038(6)
Ir3 0.0681(4) 0.1047(5) 0.0533(4) -0.0182(3) 0.0007(3) -0.0274(3)
Cl2 0.136(5) 0.170(6) 0.047(2) -0.002(3) -0.012(2) -0.028(4)
Ir4 0.0544(3) 0.0785(4) 0.0720(4) 0.0162(3) 0.0007(3) 0.0028(3)
O3 0.055(4) 0.094(5) 0.055(5) 0.010(4) -0.001(4) -0.012(4)
O4 0.053(5) 0.079(5) 0.083(6) -0.009(5) 0.007(5) -0.005(4)
N5 0.070(4) 0.078(5) 0.048(5) -0.006(5) 0.010(4) -0.011(4)
N6 0.049(4) 0.078(4) 0.055(5) 0.004(4) 0.001(4) -0.007(3)
N7 0.054(5) 0.079(5) 0.063(5) -0.006(5) 0.003(5) -0.004(4)
N8 0.067(5) 0.074(5) 0.073(6) 0.001(5) 0.010(5) -0.003(4)
C21 0.054(4) 0.078(4) 0.046(5) -0.002(5) 0.010(4) -0.010(4)
C22 0.052(4) 0.081(4) 0.051(5) 0.004(5) 0.004(4) -0.012(4)
C23 0.051(4) 0.076(5) 0.066(5) -0.003(5) 0.001(5) -0.005(4)
C24 0.056(4) 0.075(4) 0.059(5) 0.002(5) 0.004(5) -0.005(4)
C25 0.079(5) 0.080(5) 0.088(6) -0.007(5) 0.011(5) -0.004(4)
C26 0.091(6) 0.083(6) 0.105(8) -0.008(7) 0.019(7) 0.003(5)
C27 0.096(7) 0.082(6) 0.115(8) -0.009(7) 0.029(7) 0.000(6)
C28 0.098(7) 0.080(6) 0.111(8) -0.008(7) 0.030(7) -0.008(6)
C29 0.090(6) 0.078(6) 0.092(7) -0.012(6) 0.023(6) -0.014(5)
C30 0.079(5) 0.076(5) 0.078(6) -0.005(5) 0.020(5) -0.011(4)
C31 0.076(5) 0.104(6) 0.101(6) -0.018(5) -0.011(5) -0.024(4)
C32 0.079(6) 0.107(5) 0.101(6) 0.004(5) -0.001(5) -0.026(5)
C33 0.084(6) 0.115(6) 0.089(5) 0.007(4) 0.009(5) -0.037(5)
C34 0.081(5) 0.111(6) 0.086(5) -0.010(5) 0.017(4) -0.034(5)
C35 0.072(4) 0.110(6) 0.103(6) -0.015(5) -0.001(5) -0.021(5)
C36 0.076(8) 0.101(9) 0.112(8) -0.025(7) -0.017(7) -0.021(7)
C37 0.092(9) 0.115(6) 0.114(10) 0.003(7) -0.006(8) -0.016(7)
C38 0.105(9) 0.123(9) 0.094(7) 0.018(7) 0.003(7) -0.040(8)
C39 0.105(9) 0.132(9) 0.094(8) -0.027(7) 0.030(7) -0.039(8)
C40 0.089(7) 0.121(9) 0.112(9) -0.014(8) 0.003(7) -0.008(7)
C51 0.113(6) 0.114(7) 0.085(6) -0.039(5) 0.041(5) -0.010(5)
C52 0.121(7) 0.111(7) 0.081(4) -0.043(5) 0.027(5) -0.017(6)
C53 0.123(7) 0.104(6) 0.100(6) -0.046(5) 0.023(6) -0.019(5)
C54 0.125(7) 0.095(5) 0.112(7) -0.043(5) 0.028(6) -0.009(5)
C55 0.112(6) 0.110(6) 0.102(7) -0.038(6) 0.041(6) 0.001(5)
C56 0.116(9) 0.119(9) 0.089(9) -0.042(7) 0.046(7) -0.018(7)
C57 0.134(10) 0.123(9) 0.073(6) -0.046(6) 0.017(7) -0.018(8)
C58 0.124(8) 0.113(9) 0.098(9) -0.048(8) 0.024(7) -0.027(7)
C59 0.133(10) 0.089(6) 0.131(10) -0.039(7) 0.028(9) -0.005(8)
C60 0.114(7) 0.118(10) 0.116(10) -0.035(8) 0.040(7) 0.014(7)
C61 0.072(5) 0.118(7) 0.082(5) 0.042(5) -0.006(4) 0.001(5)
C62 0.082(5) 0.110(6) 0.097(7) 0.050(5) -0.001(5) 0.008(4)
C63 0.090(6) 0.106(5) 0.101(7) 0.047(5) -0.007(6) 0.002(5)
C64 0.083(5) 0.120(6) 0.087(6) 0.044(5) -0.004(5) -0.008(5)
C65 0.076(5) 0.122(7) 0.079(4) 0.040(5) -0.002(5) -0.004(5)
C66 0.076(7) 0.126(9) 0.079(8) 0.037(7) -0.012(6) 0.000(6)
C67 0.080(6) 0.118(9) 0.116(10) 0.037(8) -0.009(7) 0.018(7)
C68 0.113(9) 0.100(6) 0.119(10) 0.045(7) -0.008(8) 0.007(7)
C69 0.091(7) 0.135(10) 0.097(9) 0.051(8) -0.004(7) -0.021(7)
C70 0.080(8) 0.135(9) 0.069(7) 0.034(6) 0.008(6) -0.003(7)
Cl3 0.079(2) 0.088(2) 0.0544(19) -0.0063(17) 0.0037(17) -0.0068(19)
O7 0.124(7) 0.111(7) 0.067(5) 0.005(5) 0.006(5) -0.007(6)
O8 0.080(5) 0.090(6) 0.106(7) 0.009(6) 0.002(5) -0.014(5)
O9 0.095(6) 0.098(6) 0.102(7) -0.008(5) -0.012(6) -0.013(5)
O10 0.121(7) 0.106(7) 0.071(6) -0.003(5) 0.024(6) 0.010(6)
Cl4 0.178(6) 0.108(4) 0.168(6) -0.004(4) 0.027(5) 0.075(4)
O11 0.180(9) 0.118(6) 0.174(10) -0.003(7) 0.016(9) 0.057(8)
O12 0.173(8) 0.116(8) 0.176(10) 0.001(8) 0.023(8) 0.062(7)
O13 0.184(10) 0.123(8) 0.178(9) 0.005(7) 0.019(8) 0.070(8)
O14 0.190(10) 0.112(8) 0.179(8) -0.006(7) 0.028(8) 0.076(8)

loop_
_atom_type_symbol
_atom_type_description
_atom_type_scat_dispersion_real
_atom_type_scat_dispersion_imag
_atom_type_scat_source
C C 0.003 0.002
;
International Tables for Crystallography
(1992, Vol. C, Tables 4.2.6.8 and 6.1.1.4)
;
H H 0.000 0.000
;
International Tables for Crystallography
(1992, Vol. C, Table 6.1.1.4)
;
Cl Cl 0.148 0.159
;
International Tables for Crystallography
(1992, Vol. C, Tables 4.2.6.8 and 6.1.1.4)
;
Ir Ir -1.444 7.990
;
International Tables for Crystallography
(1992, Vol. C, Tables 4.2.6.8 and 6.1.1.4)
;
N N 0.006 0.003
;
International Tables for Crystallography
(1992, Vol. C, Tables 4.2.6.8 and 6.1.1.4)
;
O O 0.011 0.006
;
International Tables for Crystallography
(1992, Vol. C, Tables 4.2.6.8 and 6.1.1.4)
;

loop_
_geom_angle_atom_site_label_1
_geom_angle_atom_site_label_2
_geom_angle_atom_site_label_3
_geom_angle
_geom_angle_site_symmetry_1
_geom_angle_site_symmetry_3
_geom_angle_publ_flag
N1 Ir1 O1 77.4(5) . . ?
N1 Ir1 C14 121.3(5) . . ?
O1 Ir1 C14 96.1(5) . . ?
N1 Ir1 C15 160.3(5) . . ?
O1 Ir1 C15 97.5(5) . . ?
C14 Ir1 C15 39.6(3) . . ?
N1 Ir1 C13 102.0(5) . . ?
O1 Ir1 C13 128.1(5) . . ?
C14 Ir1 C13 39.4(3) . . ?
C15 Ir1 C13 65.9(4) . . ?
N1 Ir1 C11 151.7(5) . . ?
O1 Ir1 C11 130.7(5) . . ?
C14 Ir1 C11 65.7(4) . . ?
C15 Ir1 C11 39.0(3) . . ?
C13 Ir1 C11 65.2(4) . . ?
N1 Ir1 C12 115.8(5) . . ?
O1 Ir1 C12 160.9(5) . . ?
C14 Ir1 C12 65.5(4) . . ?
C15 Ir1 C12 65.3(4) . . ?
C13 Ir1 C12 38.8(3) . . ?
C11 Ir1 C12 38.6(3) . . ?
N1 Ir1 Cl1 85.1(4) . . ?
O1 Ir1 Cl1 84.8(3) . . ?
C14 Ir1 Cl1 153.2(4) . . ?
C15 Ir1 Cl1 113.6(4) . . ?
C13 Ir1 Cl1 147.0(4) . . ?
C11 Ir1 Cl1 93.4(3) . . ?
C12 Ir1 Cl1 109.2(4) . . ?
N2 Ir2 N12A 89.6(5) . . ?
N2 Ir2 C51 112.5(6) . . ?
N12A Ir2 C51 157.7(6) . . ?
N2 Ir2 O5 89.3(6) . . ?
N12A Ir2 O5 82.3(3) . . ?
C51 Ir2 O5 94.3(5) . . ?
N2 Ir2 C52 93.1(5) . . ?
N12A Ir2 C52 147.2(5) . . ?
C51 Ir2 C52 40.0(3) . . ?
O5 Ir2 C52 130.4(5) . . ?
N2 Ir2 C55 152.0(6) . . ?
N12A Ir2 C55 118.1(5) . . ?
C51 Ir2 C55 39.6(3) . . ?
O5 Ir2 C55 90.2(6) . . ?
C52 Ir2 C55 66.4(4) . . ?
N2 Ir2 C53 111.1(6) . . ?
N12A Ir2 C53 109.9(5) . . ?
C51 Ir2 C53 66.3(5) . . ?
O5 Ir2 C53 155.7(6) . . ?
C52 Ir2 C53 39.4(3) . . ?
C55 Ir2 C53 65.6(4) . . ?
N2 Ir2 C54 149.4(6) . . ?
N12A Ir2 C54 96.9(5) . . ?
C51 Ir2 C54 65.9(4) . . ?
O5 Ir2 C54 121.2(7) . . ?
C52 Ir2 C54 65.8(4) . . ?
C55 Ir2 C54 38.9(3) . . ?
C53 Ir2 C54 38.8(3) . . ?
N2 Ir2 N11A 91.5(5) . . ?
N12A Ir2 N11A 65.3(2) . . ?
C51 Ir2 N11A 109.1(5) . . ?
O5 Ir2 N11A 17.2(3) . . ?
C52 Ir2 N11A 147.2(5) . . ?
C55 Ir2 N11A 96.2(5) . . ?
C53 Ir2 N11A 157.1(5) . . ?
C54 Ir2 N11A 118.4(5) . . ?
N2 Ir2 N9 86.3(5) . . ?
N12A Ir2 N9 11.1(4) . . ?
C51 Ir2 N9 156.8(6) . . ?
O5 Ir2 N9 71.7(3) . . ?
C52 Ir2 N9 157.9(5) . . ?
C55 Ir2 N9 120.0(5) . . ?
C53 Ir2 N9 120.9(5) . . ?
C54 Ir2 N9 105.0(5) . . ?
N11A Ir2 N9 54.9(3) . . ?
N2 Ir2 C44A 90.2(4) . . ?
N12A Ir2 C44A 33.36(10) . . ?
C51 Ir2 C44A 137.6(5) . . ?
O5 Ir2 C44A 49.0(3) . . ?
C52 Ir2 C44A 176.6(4) . . ?
C55 Ir2 C44A 110.2(4) . . ?
C53 Ir2 C44A 139.3(5) . . ?
C54 Ir2 C44A 111.4(5) . . ?
N11A Ir2 C44A 31.92(10) . . ?
N9 Ir2 C44A 23.1(3) . . ?
C2 O1 Ir1 119.4(11) . . ?
C10 N1 C1 112.5(13) . . ?
C10 N1 Ir1 134.7(9) . . ?
C1 N1 Ir1 112.8(12) . . ?
C2 N2 C3 119.7(15) . . ?
C2 N2 Ir2 122.4(11) . . ?
C3 N2 Ir2 116.7(10) . . ?
C4 N3 C3 124.0(14) . . ?
C4 N4 C5 115.4(13) . . ?
C4 C1 N1 123.8(16) . . ?
C4 C1 C2 119.6(14) . . ?
N1 C1 C2 116.6(14) . . ?
O1 C2 N2 125.7(17) . . ?
O1 C2 C1 113.6(14) . . ?
N2 C2 C1 120.3(14) . . ?
O2 C3 N3 120.6(16) . . ?
O2 C3 N2 120.7(17) . . ?
N3 C3 N2 118.6(13) . . ?
N4 C4 N3 120.6(15) . . ?
N4 C4 C1 122.1(15) . . ?
N3 C4 C1 117.2(16) . . ?
N4 C5 C6 117.3(10) . . ?
N4 C5 C10 122.7(10) . . ?
C6 C5 C10 120.0 . . ?
C5 C6 C7 120.0 . . ?
C8 C7 C6 120.0 . . ?
C7 C8 C9 120.0 . . ?
C10 C9 C8 120.0 . . ?
N1 C10 C9 116.9(9) . . ?
N1 C10 C5 123.1(9) . . ?
C9 C10 C5 120.0 . . ?
C15 C11 C12 108.0 . . ?
C15 C11 C16 122.2(14) . . ?
C12 C11 C16 129.8(14) . . ?
C15 C11 Ir1 68.9(5) . . ?
C12 C11 Ir1 71.1(5) . . ?
C16 C11 Ir1 125.5(11) . . ?
C13 C12 C11 108.0 . . ?
C13 C12 C17 127.0(13) . . ?
C11 C12 C17 124.9(13) . . ?
C13 C12 Ir1 69.3(5) . . ?
C11 C12 Ir1 70.3(5) . . ?
C17 C12 Ir1 128.9(11) . . ?
C12 C13 C14 108.0 . . ?
C12 C13 C18 123.9(13) . . ?
C14 C13 C18 127.9(13) . . ?
C12 C13 Ir1 71.9(5) . . ?
C14 C13 Ir1 69.0(5) . . ?
C18 C13 Ir1 128.1(11) . . ?
C15 C14 C13 108.0 . . ?
C15 C14 C19 124.7(14) . . ?
C13 C14 C19 127.3(14) . . ?
C15 C14 Ir1 70.8(5) . . ?
C13 C14 Ir1 71.5(5) . . ?
C19 C14 Ir1 123.8(11) . . ?
C11 C15 C14 108.0 . . ?
C11 C15 C20 123.0(13) . . ?
C14 C15 C20 128.8(13) . . ?
C11 C15 Ir1 72.1(5) . . ?
C14 C15 Ir1 69.6(5) . . ?
C20 C15 Ir1 127.9(11) . . ?
C35 Ir3 N5 169.7(5) . . ?
C35 Ir3 C34 39.1(3) . . ?
N5 Ir3 C34 132.0(5) . . ?
C35 Ir3 O3 106.7(5) . . ?
N5 Ir3 O3 76.0(5) . . ?
C34 Ir3 O3 91.2(4) . . ?
C35 Ir3 C31 38.9(3) . . ?
N5 Ir3 C31 138.7(5) . . ?
C34 Ir3 C31 64.6(4) . . ?
O3 Ir3 C31 145.2(5) . . ?
C35 Ir3 C33 64.1(4) . . ?
N5 Ir3 C33 105.6(5) . . ?
C34 Ir3 C33 37.9(3) . . ?
O3 Ir3 C33 113.0(5) . . ?
C31 Ir3 C33 63.2(4) . . ?
C35 Ir3 C32 63.9(4) . . ?
N5 Ir3 C32 108.7(5) . . ?
C34 Ir3 C32 63.3(4) . . ?
O3 Ir3 C32 150.1(5) . . ?
C31 Ir3 C32 37.6(3) . . ?
C33 Ir3 C32 37.1(3) . . ?
C35 Ir3 Cl2 106.3(4) . . ?
N5 Ir3 Cl2 83.7(4) . . ?
C34 Ir3 Cl2 142.7(4) . . ?
O3 Ir3 Cl2 87.3(3) . . ?
C31 Ir3 Cl2 97.3(4) . . ?
C33 Ir3 Cl2 159.1(4) . . ?
C32 Ir3 Cl2 122.4(4) . . ?
N6 Ir4 C65 92.0(5) . . ?
N6 Ir4 O5A 90.4(5) . . ?
C65 Ir4 O5A 130.8(4) . . ?
N6 Ir4 C61 111.7(5) . . ?
C65 Ir4 C61 38.5(3) . . ?
O5A Ir4 C61 96.2(4) . . ?
N6 Ir4 C64 109.4(5) . . ?
C65 Ir4 C64 38.3(3) . . ?
O5A Ir4 C64 155.8(5) . . ?
C61 Ir4 C64 64.0(4) . . ?
N6 Ir4 C62 149.9(5) . . ?
C65 Ir4 C62 64.0(4) . . ?
O5A Ir4 C62 92.3(5) . . ?
C61 Ir4 C62 38.2(3) . . ?
C64 Ir4 C62 63.6(4) . . ?
N6 Ir4 C63 147.0(5) . . ?
C65 Ir4 C63 63.7(4) . . ?
O5A Ir4 C63 122.3(5) . . ?
C61 Ir4 C63 63.7(4) . . ?
C64 Ir4 C63 37.9(3) . . ?
C62 Ir4 C63 37.8(3) . . ?
N6 Ir4 N11 94.8(5) . . ?
C65 Ir4 N11 149.9(4) . . ?
O5A Ir4 N11 20.2(3) . . ?
C61 Ir4 N11 112.6(4) . . ?
C64 Ir4 N11 155.3(5) . . ?
C62 Ir4 N11 98.1(5) . . ?
C63 Ir4 N11 117.6(5) . . ?
N6 Ir4 N12 87.0(5) . . ?
C65 Ir4 N12 145.5(4) . . ?
O5A Ir4 N12 83.7(3) . . ?
C61 Ir4 N12 161.2(5) . . ?
C64 Ir4 N12 110.3(4) . . ?
C62 Ir4 N12 123.0(5) . . ?
C63 Ir4 N12 100.4(5) . . ?
N11 Ir4 N12 64.3(2) . . ?
N6 Ir4 N9A 85.7(4) . . ?
C65 Ir4 N9A 156.3(4) . . ?
O5A Ir4 N9A 72.8(2) . . ?
C61 Ir4 N9A 159.9(4) . . ?
C64 Ir4 N9A 121.1(4) . . ?
C62 Ir4 N9A 123.7(4) . . ?
C63 Ir4 N9A 107.4(4) . . ?
N11 Ir4 N9A 53.6(3) . . ?
N12 Ir4 N9A 11.0(3) . . ?
N6 Ir4 C44 88.2(4) . . ?
C65 Ir4 C44 176.9(4) . . ?
O5A Ir4 C44 52.2(3) . . ?
C61 Ir4 C44 143.9(4) . . ?
C64 Ir4 C44 138.9(4) . . ?
C62 Ir4 C44 116.7(4) . . ?
C63 Ir4 C44 114.7(4) . . ?
N11 Ir4 C44 33.04(13) . . ?
N12 Ir4 C44 31.49(12) . . ?
N9A Ir4 C44 20.6(3) . . ?
C22 O3 Ir3 115.1(10) . . ?
C21 N5 C30 117.5(12) . . ?
C21 N5 Ir3 114.8(11) . . ?
C30 N5 Ir3 127.7(9) . . ?
C22 N6 C23 119.5(13) . . ?
C22 N6 Ir4 123.1(10) . . ?
C23 N6 Ir4 116.5(10) . . ?
C23 N7 C24 124.4(13) . . ?
C24 N8 C25 112.1(13) . . ?
N5 C21 C24 121.6(15) . . ?
N5 C21 C22 116.7(13) . . ?
C24 C21 C22 121.4(14) . . ?
O3 C22 N6 122.9(15) . . ?
O3 C22 C21 117.1(14) . . ?
N6 C22 C21 119.9(13) . . ?
O4 C23 N7 120.0(13) . . ?
O4 C23 N6 121.1(15) . . ?
N7 C23 N6 118.9(14) . . ?
N8 C24 C21 125.5(15) . . ?
N8 C24 N7 119.1(13) . . ?
C21 C24 N7 115.4(14) . . ?
C26 C25 C30 120.0 . . ?
C26 C25 N8 115.7(9) . . ?
C30 C25 N8 123.6(9) . . ?
C25 C26 C27 120.0 . . ?
C28 C27 C26 120.0 . . ?
C27 C28 C29 120.0 . . ?
C28 C29 C30 120.0 . . ?
C29 C30 C25 120.0 . . ?
C29 C30 N5 121.5(9) . . ?
C25 C30 N5 118.4(9) . . ?
C32 C31 C35 108.0 . . ?
C32 C31 C36 129.5(13) . . ?
C35 C31 C36 122.5(13) . . ?
C32 C31 Ir3 74.1(5) . . ?
C35 C31 Ir3 68.2(5) . . ?
C36 C31 Ir3 122.6(11) . . ?
C33 C32 C31 108.0 . . ?
C33 C32 C37 124.8(14) . . ?
C31 C32 C37 125.7(14) . . ?
C33 C32 Ir3 71.0(5) . . ?
C31 C32 Ir3 68.2(5) . . ?
C37 C32 Ir3 137.2(12) . . ?
C32 C33 C34 108.0 . . ?
C32 C33 C38 120.9(15) . . ?
C34 C33 C38 131.0(15) . . ?
C32 C33 Ir3 71.9(5) . . ?
C34 C33 Ir3 67.8(5) . . ?
C38 C33 Ir3 123.3(11) . . ?
C33 C34 C35 108.0 . . ?
C33 C34 C39 111.8(15) . . ?
C35 C34 C39 140.1(15) . . ?
C33 C34 Ir3 74.3(5) . . ?
C35 C34 Ir3 68.8(5) . . ?
C39 C34 Ir3 125.1(11) . . ?
C31 C35 C34 108.0 . . ?
C31 C35 C40 127.7(14) . . ?
C34 C35 C40 124.2(14) . . ?
C31 C35 Ir3 72.8(5) . . ?
C34 C35 Ir3 72.1(5) . . ?
C40 C35 Ir3 119.6(12) . . ?
C41 N9 C50 112.5 . . ?
C41 N9 Ir2 114.3(4) . . ?
C50 N9 Ir2 132.4(4) . . ?
C42 N10 C43 118.2 . . ?
C44 N11 C43 128.1 . . ?
C44 N11 Ir4 85.2(3) . . ?
C43 N11 Ir4 146.6(3) . . ?
C44 N12 C45 116.5 . . ?
C44 N12 Ir4 86.6(3) . . ?
C45 N12 Ir4 156.8(3) . . ?
N9 C41 C44 124.7 . . ?
N9 C41 C42 115.9 . . ?
C44 C41 C42 119.4 . . ?
O5 C42 N10 124.3 . . ?
O5 C42 C41 113.4 . . ?
N10 C42 C41 121.9 . . ?
O6 C43 N11 122.6 . . ?
O6 C43 N10 120.8 . . ?
N11 C43 N10 116.1 . . ?
N12 C44 N11 123.0 . . ?
N12 C44 C41 121.6 . . ?
N11 C44 C41 115.1 . . ?
N12 C44 Ir4 62.0(3) . . ?
N11 C44 Ir4 61.7(3) . . ?
C41 C44 Ir4 175.8(4) . . ?
C50 C45 C46 120.0 . . ?
C50 C45 N12 122.6 . . ?
C46 C45 N12 117.0 . . ?
C47 C46 C45 120.0 . . ?
C46 C47 C48 120.0 . . ?
C49 C48 C47 120.0 . . ?
C48 C49 C50 120.0 . . ?
C45 C50 C49 120.0 . . ?
C45 C50 N9 121.7 . . ?
C49 C50 N9 118.3 . . ?
C42 O5 Ir2 124.5(3) . . ?
C41A N9A C50A 118.8 . . ?
C41A N9A Ir4 112.4(3) . . ?
C50A N9A Ir4 127.9(3) . . ?
C42A N10A C43A 118.8 . . ?
C44A N11A C43A 121.6 . . ?
C44A N11A Ir2 88.1(3) . . ?
C43A N11A Ir2 149.8(3) . . ?
C44A N12A C45A 110.1 . . ?
C44A N12A Ir2 90.5(3) . . ?
C45A N12A Ir2 159.2(3) . . ?
C44A C41A N9A 124.4 . . ?
C44A C41A C42A 120.0 . . ?
N9A C41A C42A 115.6 . . ?
O5A C42A N10A 123.2 . . ?
O5A C42A C41A 118.0 . . ?
N10A C42A C41A 118.6 . . ?
O6A C43A N10A 118.7 . . ?
O6A C43A N11A 121.9 . . ?
N10A C43A N11A 119.3 . . ?
C41A C44A N11A 120.4 . . ?
C41A C44A N12A 123.3 . . ?
N11A C44A N12A 116.2 . . ?
C41A C44A Ir2 176.4(5) . . ?
N11A C44A Ir2 60.0(3) . . ?
N12A C44A Ir2 56.2(3) . . ?
C50A C45A C46A 120.0 . . ?
C50A C45A N12A 125.2 . . ?
C46A C45A N12A 114.3 . . ?
C47A C46A C45A 120.0 . . ?
C46A C47A C48A 120.0 . . ?
C49A C48A C47A 120.0 . . ?
C48A C49A C50A 120.0 . . ?
N9A C50A C49A 123.0 . . ?
N9A C50A C45A 116.8 . . ?
C49A C50A C45A 120.0 . . ?
C42A O5A Ir4 121.0(2) . . ?
C55 C51 C52 108.0 . . ?
C55 C51 C56 127.9(16) . . ?
C52 C51 C56 123.9(16) . . ?
C55 C51 Ir2 71.9(5) . . ?
C52 C51 Ir2 70.3(5) . . ?
C56 C51 Ir2 126.7(10) . . ?
C53 C52 C51 108.0 . . ?
C53 C52 C57 122.4(15) . . ?
C51 C52 C57 129.4(15) . . ?
C53 C52 Ir2 72.2(5) . . ?
C51 C52 Ir2 69.7(5) . . ?
C57 C52 Ir2 128.2(11) . . ?
C52 C53 C54 108.0 . . ?
C52 C53 C58 125.3(16) . . ?
C54 C53 C58 126.7(16) . . ?
C52 C53 Ir2 68.4(5) . . ?
C54 C53 Ir2 71.5(5) . . ?
C58 C53 Ir2 127.7(11) . . ?
C55 C54 C53 108.0 . . ?
C55 C54 C59 123.0(16) . . ?
C53 C54 C59 128.4(16) . . ?
C55 C54 Ir2 69.2(5) . . ?
C53 C54 Ir2 69.8(5) . . ?
C59 C54 Ir2 119.6(11) . . ?
C54 C55 C51 108.0 . . ?
C54 C55 C60 127.7(16) . . ?
C51 C55 C60 124.2(16) . . ?
C54 C55 Ir2 71.9(5) . . ?
C51 C55 Ir2 68.5(5) . . ?
C60 C55 Ir2 122.5(11) . . ?
C62 C61 C65 108.0 . . ?
C62 C61 C66 127.2(13) . . ?
C65 C61 C66 124.8(13) . . ?
C62 C61 Ir4 71.9(5) . . ?
C65 C61 Ir4 70.7(5) . . ?
C66 C61 Ir4 122.7(10) . . ?
C63 C62 C61 108.0 . . ?
C63 C62 C67 126.2(14) . . ?
C61 C62 C67 125.6(15) . . ?
C63 C62 Ir4 71.6(5) . . ?
C61 C62 Ir4 69.9(5) . . ?
C67 C62 Ir4 128.1(11) . . ?
C62 C63 C64 108.0 . . ?
C62 C63 C68 129.9(14) . . ?
C64 C63 C68 122.1(14) . . ?
C62 C63 Ir4 70.5(5) . . ?
C64 C63 Ir4 70.4(5) . . ?
C68 C63 Ir4 125.1(11) . . ?
C65 C64 C63 108.0 . . ?
C65 C64 C69 128.3(15) . . ?
C63 C64 C69 123.3(15) . . ?
C65 C64 Ir4 69.9(5) . . ?
C63 C64 Ir4 71.8(5) . . ?
C69 C64 Ir4 129.6(11) . . ?
C61 C65 C64 108.0 . . ?
C61 C65 C70 124.4(13) . . ?
C64 C65 C70 127.6(13) . . ?
C61 C65 Ir4 70.9(5) . . ?
C64 C65 Ir4 71.9(5) . . ?
C70 C65 Ir4 124.6(10) . . ?
O7 Cl3 O10 106.7(9) . . ?
O7 Cl3 O9 113.7(9) . . ?
O10 Cl3 O9 115.2(9) . . ?
O7 Cl3 O8 107.6(9) . . ?
O10 Cl3 O8 110.7(9) . . ?
O9 Cl3 O8 102.8(8) . . ?
O13 Cl4 O11 110.1(17) . . ?
O13 Cl4 O14 107.1(13) . . ?
O11 Cl4 O14 118.8(15) . . ?
O13 Cl4 O12 110.9(15) . . ?
O11 Cl4 O12 106.8(13) . . ?
O14 Cl4 O12 103.0(14) . . ?
Cl7 C71 Cl6 109.5 . . ?
Cl7 C71 Cl5 109.5 . . ?
Cl6 C71 Cl5 109.5 . . ?
Cl7A C71A Cl5A 109.5 . . ?
Cl7A C71A Cl6A 109.4 . . ?
Cl5A C71A Cl6A 109.5 . . ?
Cl8 C72 Cl9 109.5 . . ?
Cl8 C72 Cl10 109.5 . . ?
Cl9 C72 Cl10 109.4 . . ?
Cl11 C73 Cl12 109.5 . . ?
Cl11 C73 Cl13 109.5 . . ?
Cl12 C73 Cl13 109.4 . . ?
Cl14 C74 Cl16 109.5 . . ?
Cl14 C74 Cl15 109.5 . . ?
Cl16 C74 Cl15 109.4 . . ?
Cl22 C76 Cl20 109.5 . . ?
Cl22 C76 Cl21 109.4 . . ?
Cl20 C76 Cl21 109.5 . . ?
Cl25 C77 Cl24 109.4 . . ?
Cl25 C77 Cl23 109.5 . . ?
Cl24 C77 Cl23 109.5 . . ?

loop_
_geom_bond_atom_site_label_1
_geom_bond_atom_site_label_2
_geom_bond_distance
_geom_bond_site_symmetry_2
_geom_bond_publ_flag
Ir1 N1 2.113(15) . ?
Ir1 O1 2.128(11) . ?
Ir1 C14 2.134(13) . ?
Ir1 C15 2.149(14) . ?
Ir1 C13 2.167(13) . ?
Ir1 C11 2.191(13) . ?
Ir1 C12 2.203(13) . ?
Ir1 Cl1 2.387(4) . ?
Ir2 N2 2.078(14) . ?
Ir2 N12A 2.123(8) . ?
Ir2 C51 2.126(13) . ?
Ir2 O5 2.134(14) . ?
Ir2 C52 2.134(14) . ?
Ir2 C55 2.172(14) . ?
Ir2 C53 2.185(14) . ?
Ir2 C54 2.208(14) . ?
Ir2 N11A 2.215(9) . ?
Ir2 N9 2.235(9) . ?
Ir2 C44A 2.556(7) . ?
O1 C2 1.262(18) . ?
O2 C3 1.159(18) . ?
N1 C10 1.349(18) . ?
N1 C1 1.402(19) . ?
N2 C2 1.31(2) . ?
N2 C3 1.45(2) . ?
N3 C4 1.38(2) . ?
N3 C3 1.39(2) . ?
N4 C4 1.32(2) . ?
N4 C5 1.377(15) . ?
C1 C4 1.39(2) . ?
C1 C2 1.52(2) . ?
C5 C6 1.3900 . ?
C5 C10 1.3900 . ?
C6 C7 1.3900 . ?
C7 C8 1.3900 . ?
C8 C9 1.3900 . ?
C9 C10 1.3900 . ?
C11 C15 1.451 . ?
C11 C12 1.451 . ?
C11 C16 1.509(19) . ?
C12 C13 1.451 . ?
C12 C17 1.515(10) . ?
C13 C14 1.451 . ?
C13 C18 1.507(10) . ?
C14 C15 1.451 . ?
C14 C19 1.508(19) . ?
C15 C20 1.508(10) . ?
Ir3 C35 2.097(14) . ?
Ir3 N5 2.119(13) . ?
Ir3 C34 2.139(13) . ?
Ir3 O3 2.144(12) . ?
Ir3 C31 2.157(13) . ?
Ir3 C33 2.224(13) . ?
Ir3 C32 2.235(13) . ?
Ir3 Cl2 2.384(5) . ?
Ir4 N6 2.122(13) . ?
Ir4 C65 2.143(13) . ?
Ir4 O5A 2.145(10) . ?
Ir4 C61 2.145(13) . ?
Ir4 C64 2.169(13) . ?
Ir4 C62 2.173(13) . ?
Ir4 C63 2.187(13) . ?
Ir4 N11 2.191(11) . ?
Ir4 N12 2.193(9) . ?
Ir4 N9A 2.361(7) . ?
Ir4 C44 2.480(9) . ?
O3 C22 1.274(17) . ?
O4 C23 1.196(18) . ?
N5 C21 1.309(19) . ?
N5 C30 1.391(16) . ?
N6 C22 1.36(2) . ?
N6 C23 1.396(18) . ?
N7 C23 1.39(2) . ?
N7 C24 1.39(2) . ?
N8 C24 1.33(2) . ?
N8 C25 1.399(16) . ?
C21 C24 1.38(2) . ?
C21 C22 1.46(2) . ?
C25 C26 1.3900 . ?
C25 C30 1.3900 . ?
C26 C27 1.3900 . ?
C27 C28 1.3900 . ?
C28 C29 1.3900 . ?
C29 C30 1.3900 . ?
C31 C32 1.419 . ?
C31 C35 1.419 . ?
C31 C36 1.51(2) . ?
C32 C33 1.419 . ?
C32 C37 1.511(10) . ?
C33 C34 1.419 . ?
C33 C38 1.510(10) . ?
C34 C35 1.419 . ?
C34 C39 1.510(10) . ?
C35 C40 1.509(10) . ?
N9 C41 1.3638 . ?
N9 C50 1.4267 . ?
N10 C42 1.3288 . ?
N10 C43 1.5115 . ?
N11 C44 1.3568 . ?
N11 C43 1.3624 . ?
N12 C44 1.2977 . ?
N12 C45 1.4071 . ?
C41 C44 1.4469 . ?
C41 C42 1.4721 . ?
C42 O5 1.2401 . ?
C43 O6 1.1756 . ?
C45 C50 1.3897 . ?
C45 C46 1.3901 . ?
C46 C47 1.3896 . ?
C47 C48 1.3904 . ?
C48 C49 1.3899 . ?
C49 C50 1.3904 . ?
N9A C41A 1.3404 . ?
N9A C50A 1.3412 . ?
N10A C42A 1.3615 . ?
N10A C43A 1.3904 . ?
N11A C44A 1.3522 . ?
N11A C43A 1.3956 . ?
N12A C44A 1.4056 . ?
N12A C45A 1.4311 . ?
C41A C44A 1.3023 . ?
C41A C42A 1.4979 . ?
C42A O5A 1.2770 . ?
C43A O6A 1.2107 . ?
C45A C50A 1.3901 . ?
C45A C46A 1.3903 . ?
C46A C47A 1.3898 . ?
C47A C48A 1.3904 . ?
C48A C49A 1.3898 . ?
C49A C50A 1.3901 . ?
C51 C55 1.458 . ?
C51 C52 1.458 . ?
C51 C56 1.507(10) . ?
C52 C53 1.458 . ?
C52 C57 1.506(10) . ?
C53 C54 1.458 . ?
C53 C58 1.509(10) . ?
C54 C55 1.458 . ?
C54 C59 1.511(10) . ?
C55 C60 1.511(10) . ?
C61 C62 1.413 . ?
C61 C65 1.413 . ?
C61 C66 1.507(10) . ?
C62 C63 1.413 . ?
C62 C67 1.507(10) . ?
C63 C64 1.413 . ?
C63 C68 1.512(10) . ?
C64 C65 1.413 . ?
C64 C69 1.51(2) . ?
C65 C70 1.506(10) . ?
Cl3 O7 1.398(14) . ?
Cl3 O10 1.403(14) . ?
Cl3 O9 1.440(14) . ?
Cl3 O8 1.451(15) . ?
Cl4 O13 1.31(2) . ?
Cl4 O11 1.34(2) . ?
Cl4 O14 1.45(2) . ?
Cl4 O12 1.54(2) . ?
C71 Cl7 1.7697 . ?
C71 Cl6 1.7698 . ?
C71 Cl5 1.7704 . ?
C71A Cl7A 1.7698 . ?
C71A Cl5A 1.7699 . ?
C71A Cl6A 1.7700 . ?
C72 Cl8 1.7699 . ?
C72 Cl9 1.7700 . ?
C72 Cl10 1.7702 . ?
C73 Cl11 1.7696 . ?
C73 Cl12 1.7699 . ?
C73 Cl13 1.7702 . ?
C74 Cl14 1.7698 . ?
C74 Cl16 1.7698 . ?
C74 Cl15 1.7706 . ?
C76 Cl22 1.7699 . ?
C76 Cl20 1.7699 . ?
C76 Cl21 1.7700 . ?
C77 Cl25 1.7701 . ?
C77 Cl24 1.7702 . ?
C77 Cl23 1.7702 . ?
